data_7702052
loop_
_publ_author_name
'Naga Babu, Chatla'
'Srinivas, Katam'
'Prabusankar, Ganesan'

_publ_section_title
;
 Facile access to zinc and cadmium selones: highly active catalysts for
 Barbier reactions in aqueous media.
;
_journal_issue 15
_journal_name_full 'Dalton transactions (Cambridge, England : 2003)'
_journal_page_first 6456
_journal_page_last 6465
_journal_paper_doi 10.1039/c5dt04871k
_journal_volume 45
_journal_year 2016
_chemical_absolute_configuration unk
_chemical_formula_moiety '3(C72 H96 N8 O8 Se4 Zn), 3(Cl0.33 O1.33), 4(Cl1 O3), 4(O3)'
_chemical_formula_sum 'C216 H288 Cl5 N24 O52 Se12 Zn3'
_chemical_formula_weight 5373.79
_space_group_crystal_system cubic
_space_group_IT_number 219
_space_group_name_Hall 'F -4a 2 3'
_space_group_name_H-M_alt 'F -4 3 c'
_audit_creation_date 2016-02-24
_audit_creation_method
;
  Olex2 1.1
  (compiled Nov  1 2011 20:42:30, GUI svn.r3906)
;
_audit_update_record
;
2016-02-23 deposited with the CCDC.
2016-02-25 downloaded from the CCDC.
;
_cell_angle_alpha 90
_cell_angle_beta 90
_cell_angle_gamma 90
_cell_formula_units_Z 8
_cell_length_a 38.8082(5)
_cell_length_b 38.8082(5)
_cell_length_c 38.8082(5)
_cell_measurement_reflns_used 3783
_cell_measurement_temperature 150
_cell_measurement_theta_max 70.5900
_cell_measurement_theta_min 4.5300
_cell_volume 58448.1(13)
_computing_cell_refinement
;
CrysAlisPro, Agilent Technologies,
Version 1.171.37.35 (release 13-08-2014 CrysAlis171 .NET)
(compiled Aug 13 2014,18:06:01)
;
_computing_data_collection
;
CrysAlisPro, Agilent Technologies,
Version 1.171.37.35 (release 13-08-2014 CrysAlis171 .NET)
(compiled Aug 13 2014,18:06:01)
;
_computing_data_reduction
;
CrysAlisPro, Agilent Technologies,
Version 1.171.37.35 (release 13-08-2014 CrysAlis171 .NET)
(compiled Aug 13 2014,18:06:01)
;
_computing_molecular_graphics
;
O. V. Dolomanov, L. J. Bourhis, R. J. Gildea, J. A. K. Howard and H. Puschmann,
OLEX2: a complete structure solution, refinement and analysis program.
J. Appl. Cryst. (2009). 42, 339-341.
;
_computing_publication_material
;
O. V. Dolomanov, L. J. Bourhis, R. J. Gildea, J. A. K. Howard and H. Puschmann,
OLEX2: a complete structure solution, refinement and analysis program.
J. Appl. Cryst. (2009). 42, 339-341.
;
_computing_structure_refinement
;
olex2.refine (L.J. Bourhis, O.V. Dolomanov, R.J. Gildea, J.A.K. Howard,
H. Puschmann, in preparation, 2011)
;
_computing_structure_solution
;
olex2.solve (L.J. Bourhis, O.V. Dolomanov, R.J. Gildea, J.A.K. Howard,
H. Puschmann, in preparation, 2011)
;
_diffrn_ambient_environment N~2~
_diffrn_ambient_temperature 150
_diffrn_detector 'CCD plate'
_diffrn_detector_area_resol_mean 16.1293
_diffrn_detector_type Eos
_diffrn_measured_fraction_theta_full 0.9939
_diffrn_measured_fraction_theta_max 0.8351
_diffrn_measurement_details
;
#__ type_ start__ end____ width___ exp.time_
  1 omega  -62.00  -26.00   1.0000    1.5400
omega____ theta____ kappa____ phi______ frames
    -      -42.5000   77.0000   10.0000 36

#__ type_ start__ end____ width___ exp.time_
  2 omega  -17.00   28.00   1.0000    1.5400
omega____ theta____ kappa____ phi______ frames
    -      -42.5000   77.0000   10.0000 45

#__ type_ start__ end____ width___ exp.time_
  3 omega   98.00  167.00   1.0000    1.5400
omega____ theta____ kappa____ phi______ frames
    -      109.9868   77.0000 -169.0000 69

#__ type_ start__ end____ width___ exp.time_
  4 omega  100.00  127.00   1.0000    1.5400
omega____ theta____ kappa____ phi______ frames
    -      109.9868   77.0000  -90.0000 27
;
_diffrn_measurement_device 'four-circle diffractometer'
_diffrn_measurement_device_type 'SuperNova, Dual, Cu at zero, Eos'
_diffrn_measurement_method '\w scans'
_diffrn_orient_matrix_UB_11 0.0116971000
_diffrn_orient_matrix_UB_12 -0.0365171000
_diffrn_orient_matrix_UB_13 -0.0102182000
_diffrn_orient_matrix_UB_21 -0.0150058000
_diffrn_orient_matrix_UB_22 0.0053503000
_diffrn_orient_matrix_UB_23 -0.0363508000
_diffrn_orient_matrix_UB_31 0.0348591000
_diffrn_orient_matrix_UB_32 0.0146056000
_diffrn_orient_matrix_UB_33 -0.0122097000
_diffrn_radiation_monochromator mirror
_diffrn_radiation_probe x-ray
_diffrn_radiation_type 'Cu K\a'
_diffrn_radiation_wavelength 1.54184
_diffrn_reflns_av_R_equivalents 0.0325
_diffrn_reflns_av_unetI/netI 0.0373
_diffrn_reflns_limit_h_max 31
_diffrn_reflns_limit_h_min -41
_diffrn_reflns_limit_k_max 29
_diffrn_reflns_limit_k_min -45
_diffrn_reflns_limit_l_max 10
_diffrn_reflns_limit_l_min -46
_diffrn_reflns_number 10666
_diffrn_reflns_theta_full 71.537939
_diffrn_reflns_theta_max 71.54
_diffrn_reflns_theta_min 4.56
_diffrn_source 'sealed X-ray tube'
_diffrn_source_current n/a
_diffrn_source_type 'SuperNova (Cu) X-ray Source'
_diffrn_source_voltage n/a
_exptl_absorpt_coefficient_mu 2.952
_exptl_absorpt_correction_T_max 1.00000
_exptl_absorpt_correction_T_min 0.82504
_exptl_absorpt_correction_type multi-scan
_exptl_absorpt_process_details
;
CrysAlisPro, Agilent Technologies,
Version 1.171.37.35 (release 13-08-2014 CrysAlis171 .NET)
(compiled Aug 13 2014,18:06:01)
Empirical absorption correction using spherical harmonics,
 implemented in SCALE3 ABSPACK scaling algorithm.
;
_exptl_crystal_colour colourless
_exptl_crystal_colour_primary colourless
_exptl_crystal_density_diffrn 1.2213
_exptl_crystal_description block
_exptl_crystal_F_000 21967.2044
_exptl_crystal_size_max 0.09
_exptl_crystal_size_mid 0.08
_exptl_crystal_size_min 0.08
_refine_diff_density_max 1.629106
_refine_diff_density_min -0.560779
_refine_diff_density_rms 0.130531
_refine_ls_abs_structure_details 'Flack, H. D. (1983). Acta Cryst. A39, 876-881.'
_refine_ls_abs_structure_Flack -0.01(4)
_refine_ls_d_res_high 0.812749
_refine_ls_d_res_low 9.702062
_refine_ls_goodness_of_fit_ref 1.020922
_refine_ls_hydrogen_treatment mixed
_refine_ls_matrix_type full
_refine_ls_number_constraints 37
_refine_ls_number_parameters 240
_refine_ls_number_reflns 4075
_refine_ls_number_restraints 0
_refine_ls_restrained_S_all 1.020922
_refine_ls_R_factor_all 0.062882
_refine_ls_R_factor_gt 0.057438
_refine_ls_shift/su_max 4.3678
_refine_ls_shift/su_mean 0.2324
_refine_ls_structure_factor_coef Fsqd
_refine_ls_weighting_details 'w=1/[\s^2^(Fo^2^)+(0.1339P)^2^] where P=(Fo^2^+2Fc^2^)/3'
_refine_ls_weighting_scheme calc
_refine_ls_wR_factor_ref 0.171034
_reflns_Friedel_coverage 0.712
_reflns_limit_h_max 26
_reflns_limit_h_min -20
_reflns_limit_k_max 46
_reflns_limit_k_min -45
_reflns_limit_l_max 32
_reflns_limit_l_min -32
_reflns_number_gt 3709
_reflns_number_total 4075
_reflns_threshold_expression I>=2u(I)
_cod_data_source_file c5dt04871k2.cif
_cod_data_source_block 3
_cod_original_cell_volume 58448.3(14)
_cod_original_sg_symbol_Hall 'F -4c 2 3'
_cod_database_code 7702052
_chemical_oxdiff_formula 'C10 H19 N2 O4 Zn'
_reflns_odcompleteness_completeness 99.39
_reflns_odcompleteness_iscentric 1
_reflns_odcompleteness_theta 66.97
_olex2_submission_special_instructions 'No special instructions were received'

loop_
_space_group_symop_id
_space_group_symop_operation_xyz
1 x,y,z
2 -x+1/2,z,-y
3 -x+1/2,-z,y
4 -z+1/2,-y,x
5 z+1/2,-y,-x
6 y+1/2,-x,-z
7 -y+1/2,x,-z
8 z,x,y
9 y,z,x
10 -y,-z,x
11 z,-x,-y
12 -y,z,-x
13 -z,-x,y
14 -z,x,-y
15 y,-z,-x
16 x,-y,-z
17 -x,y,-z
18 -x,-y,z
19 -y+1/2,-x,z
20 y+1/2,x,z
21 -z+1/2,y,-x
22 z+1/2,y,x
23 x+1/2,-z,-y
24 x+1/2,z,y
25 x,y+1/2,z+1/2
26 -x+1/2,z+1/2,-y+1/2
27 -x+1/2,-z+1/2,y+1/2
28 -z+1/2,-y+1/2,x+1/2
29 z+1/2,-y+1/2,-x+1/2
30 y+1/2,-x+1/2,-z+1/2
31 -y+1/2,x+1/2,-z+1/2
32 z,x+1/2,y+1/2
33 y,z+1/2,x+1/2
34 -y,-z+1/2,x+1/2
35 z,-x+1/2,-y+1/2
36 -y,z+1/2,-x+1/2
37 -z,-x+1/2,y+1/2
38 -z,x+1/2,-y+1/2
39 y,-z+1/2,-x+1/2
40 x,-y+1/2,-z+1/2
41 -x,y+1/2,-z+1/2
42 -x,-y+1/2,z+1/2
43 -y+1/2,-x+1/2,z+1/2
44 y+1/2,x+1/2,z+1/2
45 -z+1/2,y+1/2,-x+1/2
46 z+1/2,y+1/2,x+1/2
47 x+1/2,-z+1/2,-y+1/2
48 x+1/2,z+1/2,y+1/2
49 x+1/2,y,z+1/2
50 -x+1,z,-y+1/2
51 -x+1,-z,y+1/2
52 -z+1,-y,x+1/2
53 z+1,-y,-x+1/2
54 y+1,-x,-z+1/2
55 -y+1,x,-z+1/2
56 z+1/2,x,y+1/2
57 y+1/2,z,x+1/2
58 -y+1/2,-z,x+1/2
59 z+1/2,-x,-y+1/2
60 -y+1/2,z,-x+1/2
61 -z+1/2,-x,y+1/2
62 -z+1/2,x,-y+1/2
63 y+1/2,-z,-x+1/2
64 x+1/2,-y,-z+1/2
65 -x+1/2,y,-z+1/2
66 -x+1/2,-y,z+1/2
67 -y+1,-x,z+1/2
68 y+1,x,z+1/2
69 -z+1,y,-x+1/2
70 z+1,y,x+1/2
71 x+1,-z,-y+1/2
72 x+1,z,y+1/2
73 x+1/2,y+1/2,z
74 -x+1,z+1/2,-y
75 -x+1,-z+1/2,y
76 -z+1,-y+1/2,x
77 z+1,-y+1/2,-x
78 y+1,-x+1/2,-z
79 -y+1,x+1/2,-z
80 z+1/2,x+1/2,y
81 y+1/2,z+1/2,x
82 -y+1/2,-z+1/2,x
83 z+1/2,-x+1/2,-y
84 -y+1/2,z+1/2,-x
85 -z+1/2,-x+1/2,y
86 -z+1/2,x+1/2,-y
87 y+1/2,-z+1/2,-x
88 x+1/2,-y+1/2,-z
89 -x+1/2,y+1/2,-z
90 -x+1/2,-y+1/2,z
91 -y+1,-x+1/2,z
92 y+1,x+1/2,z
93 -z+1,y+1/2,-x
94 z+1,y+1/2,x
95 x+1,-z+1/2,-y
96 x+1,z+1/2,y

loop_
_atom_site_label
_atom_site_type_symbol
_atom_site_fract_x
_atom_site_fract_y
_atom_site_fract_z
_atom_site_U_iso_or_equiv
_atom_site_adp_type
_atom_site_occupancy
_atom_site_refinement_flags_posn
Se1 Se 0.764770(15) 0.692218(15) 0.478256(16) 0.03574(19) Uani 1.000000 .
Zn1 Zn 0.750000 0.750000 0.500000 0.0335(3) Uani 1.000000 S
Cl2 Cl 0.750000 0.750000 0.250000 0.0346(8) Uani 0.999960 S
O1 O 0.71478(14) 0.71207(13) 0.37637(12) 0.0570(12) Uani 1.000000 .
O2 O 0.73414(15) 0.66153(11) 0.39743(12) 0.0531(12) Uani 1.000000 .
N2 N 0.71779(11) 0.63836(12) 0.49758(12) 0.0318(9) Uani 1.000000 .
C8 C 0.76909(15) 0.60680(15) 0.51716(14) 0.0358(12) Uani 1.000000 .
N1 N 0.69712(12) 0.66998(13) 0.45658(11) 0.0347(10) Uani 1.000000 .
C18 C 0.81715(18) 0.6052(2) 0.47279(19) 0.0532(17) Uani 1.000000 .
H18a H 0.8217(4) 0.6297(4) 0.4771(14) 0.080(2) Uiso 1.000000 G
H18b H 0.83173(18) 0.5911(11) 0.4879(10) 0.080(2) Uiso 1.000000 G
H18c H 0.8223(4) 0.5998(14) 0.4487(4) 0.080(2) Uiso 1.000000 G
C7 C 0.73937(14) 0.62581(14) 0.52562(13) 0.0344(11) Uani 1.000000 .
C9 C 0.78886(16) 0.59464(16) 0.54463(15) 0.0405(13) Uani 1.000000 .
H9 H 0.80929(16) 0.58190(16) 0.54018(15) 0.0486(15) Uiso 1.000000 R
C14 C 0.66744(18) 0.62622(19) 0.5787(2) 0.0534(17) Uani 1.000000 .
H14a H 0.6669(11) 0.6069(8) 0.5625(10) 0.080(2) Uiso 1.000000 G
H14b H 0.6721(9) 0.6176(12) 0.6019(7) 0.080(2) Uiso 1.000000 G
H14c H 0.6451(3) 0.6381(5) 0.5783(16) 0.080(2) Uiso 1.000000 G
C10 C 0.77885(16) 0.60105(16) 0.57865(15) 0.0402(12) Uani 1.000000 .
H10 H 0.79273(16) 0.59282(16) 0.59706(15) 0.0482(15) Uiso 1.000000 R
C2 C 0.67400(16) 0.64381(17) 0.46246(15) 0.0422(13) Uani 1.000000 .
H2 H 0.65281(16) 0.64034(17) 0.45069(15) 0.0507(15) Uiso 1.000000 R
C11 C 0.74914(17) 0.61915(15) 0.58589(13) 0.0385(12) Uani 1.000000 .
H11 H 0.74245(17) 0.62277(15) 0.60916(13) 0.0462(14) Uiso 1.000000 R
C17 C 0.7717(2) 0.55824(18) 0.47468(19) 0.0573(19) Uani 1.000000 .
H17a H 0.7861(12) 0.54472(19) 0.4904(11) 0.086(3) Uiso 1.000000 G
H17b H 0.7473(4) 0.5534(3) 0.4794(15) 0.086(3) Uiso 1.000000 G
H17c H 0.7771(15) 0.5520(4) 0.4508(5) 0.086(3) Uiso 1.000000 G
C3 C 0.68663(14) 0.62419(16) 0.48762(15) 0.0403(13) Uani 1.000000 .
H3 H 0.67616(14) 0.60415(16) 0.49701(15) 0.0484(15) Uiso 1.000000 R
C12 C 0.72883(16) 0.63218(15) 0.55922(14) 0.0374(12) Uani 1.000000 .
C16 C 0.77888(17) 0.59731(16) 0.48020(16) 0.0419(13) Uani 1.000000 .
H16 H 0.76424(17) 0.61089(16) 0.46392(16) 0.0503(15) Uiso 1.000000 R
C4 C 0.69358(17) 0.69539(15) 0.43018(14) 0.0417(12) Uani 1.000000 .
H4a H 0.6700(4) 0.6916(13) 0.4212(3) 0.0500(15) Uiso 1.000000 R
H4b H 0.7044(12) 0.7162(7) 0.4403(2) 0.0500(15) Uiso 1.000000 R
C5 C 0.71668(18) 0.68666(15) 0.39970(14) 0.0404(13) Uani 1.000000 .
C13 C 0.69581(17) 0.65139(15) 0.56812(15) 0.0403(13) Uani 1.000000 .
H13 H 0.68790(17) 0.66349(15) 0.54678(15) 0.0484(15) Uiso 1.000000 R
C1 C 0.72406(14) 0.66639(15) 0.47786(14) 0.0346(11) Uani 1.000000 .
C15 C 0.7011(2) 0.67914(19) 0.59639(17) 0.0529(17) Uani 1.000000 .
H15a H 0.6808(7) 0.6941(10) 0.5974(11) 0.079(2) Uiso 1.000000 G
H15b H 0.7044(16) 0.66786(19) 0.6187(3) 0.079(2) Uiso 1.000000 G
H15c H 0.7215(10) 0.6930(10) 0.5909(9) 0.079(2) Uiso 1.000000 G
C6 C 0.7341(3) 0.7049(3) 0.3447(2) 0.083(3) Uani 1.000000 .
H6a H 0.7300(18) 0.7235(12) 0.3280(9) 0.124(4) Uiso 1.000000 G
H6b H 0.7587(3) 0.704(2) 0.3499(5) 0.124(4) Uiso 1.000000 G
H6c H 0.7263(16) 0.6830(12) 0.3349(12) 0.124(4) Uiso 1.000000 G
Cl1 Cl 0.62805(16) 0.62805(16) 0.37195(16) 0.174(5) Uani 1.000000 S
O3 O 0.77120(10) 0.77120(10) 0.22880(10) 0.0535(18) Uani 1.000000 S
O4 O 0.6122(5) 0.6418(4) 0.4041(4) 0.259(12) Uani 1.000000 .
O5 O 0.6686(17) 0.667(3) 0.362(2) 1.43(10) Uani 1.000000 .

loop_
_atom_site_aniso_label
_atom_site_aniso_U_11
_atom_site_aniso_U_22
_atom_site_aniso_U_33
_atom_site_aniso_U_12
_atom_site_aniso_U_13
_atom_site_aniso_U_23
Se1 0.0351(3) 0.0322(3) 0.0400(3) 0.0003(2) 0.0036(2) 0.0003(2)
Zn1 0.0327(4) 0.0327(4) 0.0350(7) -0.000000 -0.000000 0.000000
Cl2 0.0346(8) 0.0346(8) 0.0346(8) -0.000000 -0.000000 0.000000
O1 0.074(3) 0.056(3) 0.040(2) 0.014(2) -0.001(2) 0.017(2)
O2 0.074(3) 0.040(2) 0.046(2) 0.015(2) 0.011(2) 0.0022(19)
N2 0.032(2) 0.033(2) 0.030(2) -0.0028(18) -0.0027(18) 0.0027(17)
C8 0.041(3) 0.036(3) 0.031(3) -0.006(2) -0.001(2) -0.000(2)
N1 0.037(2) 0.043(2) 0.025(2) 0.0055(19) -0.0028(17) -0.0001(18)
C18 0.050(4) 0.065(4) 0.045(4) -0.004(3) 0.009(3) -0.006(3)
C7 0.040(3) 0.035(3) 0.029(2) -0.002(2) -0.005(2) 0.005(2)
C9 0.041(3) 0.041(3) 0.040(3) 0.007(2) 0.002(2) 0.005(2)
C14 0.050(4) 0.049(4) 0.061(4) 0.001(3) 0.016(3) 0.012(3)
C10 0.048(3) 0.045(3) 0.027(3) -0.000(3) -0.004(2) 0.005(2)
C2 0.040(3) 0.050(3) 0.037(3) 0.001(3) -0.002(2) -0.002(2)
C11 0.048(3) 0.042(3) 0.025(2) -0.002(3) -0.003(2) 0.004(2)
C17 0.081(5) 0.051(4) 0.040(3) -0.006(4) -0.006(3) -0.012(3)
C3 0.034(3) 0.048(3) 0.039(3) -0.011(2) -0.004(2) -0.001(2)
C12 0.048(3) 0.030(3) 0.034(3) -0.002(2) 0.002(2) 0.006(2)
C16 0.047(3) 0.041(3) 0.037(3) 0.001(2) 0.002(3) -0.003(2)
C4 0.055(3) 0.037(3) 0.034(3) 0.009(3) -0.009(3) -0.004(2)
C5 0.056(4) 0.038(3) 0.027(3) -0.001(3) -0.004(2) 0.003(2)
C13 0.048(3) 0.038(3) 0.035(3) -0.002(3) 0.002(2) 0.001(2)
C1 0.036(3) 0.037(3) 0.031(3) 0.004(2) -0.003(2) -0.003(2)
C15 0.072(5) 0.048(4) 0.038(3) 0.009(3) 0.004(3) -0.001(3)
C6 0.087(6) 0.109(8) 0.052(4) 0.009(6) 0.011(5) 0.024(5)
Cl1 0.174(5) 0.174(5) 0.174(5) 0.131(5) -0.131(5) -0.131(5)
O3 0.0535(18) 0.0535(18) 0.0535(18) -0.0110(18) 0.0110(18) 0.0110(18)
O4 0.31(2) 0.225(14) 0.246(14) 0.197(15) -0.204(15) -0.188(12)
O5 1.17(7) 1.4(2) 1.73(13) 1.07(10) -1.29(9) -1.31(14)

loop_
_atom_type_symbol
_atom_type_scat_dispersion_real
_atom_type_scat_dispersion_imag
_atom_type_scat_source
C 0.01920 0.00962 'International Tables Volume C Table 6.1.1.4 (pp. 500-502)'
Cl 0.36843 0.69943 'International Tables Volume C Table 6.1.1.4 (pp. 500-502)'
H 0.00000 0.00000 'International Tables Volume C Table 6.1.1.4 (pp. 500-502)'
Zn -1.55628 0.70462 'International Tables Volume C Table 6.1.1.4 (pp. 500-502)'
O 0.05239 0.03377 'International Tables Volume C Table 6.1.1.4 (pp. 500-502)'
N 0.03256 0.01839 'International Tables Volume C Table 6.1.1.4 (pp. 500-502)'
Se -0.79210 1.18296 'International Tables Volume C Table 6.1.1.4 (pp. 500-502)'

loop_
_geom_angle_atom_site_label_1
_geom_angle_atom_site_label_2
_geom_angle_atom_site_label_3
_geom_angle
_geom_angle_site_symmetry_1
_geom_angle_site_symmetry_3
C1 Se1 Zn1 107.10(17) . .
Se1 Zn1 Se1 96.738(10) 7_656 .
Se1 Zn1 Se1 139.94(3) 90_665 .
Se1 Zn1 Se1 96.738(10) 90_665 7_656
Se1 Zn1 Se1 96.738(10) 78_466 .
Se1 Zn1 Se1 139.94(3) 78_466 7_656
Se1 Zn1 Se1 96.738(10) 78_466 90_665
O3 Cl2 O3 109.5 83_566 .
O3 Cl2 O3 109.5 58_664 .
O3 Cl2 O3 109.5 58_664 83_566
O3 Cl2 O3 109.5 33_554 .
O3 Cl2 O3 109.5 33_554 83_566
O3 Cl2 O3 109.47(16) 33_554 58_664
C6 O1 C5 113.5(6) . .
C3 N2 C7 125.3(5) . .
C1 N2 C7 126.1(5) . .
C1 N2 C3 108.6(4) . .
C9 C8 C7 116.7(5) . .
C16 C8 C7 123.3(5) . .
C16 C8 C9 119.9(5) . .
C4 N1 C2 124.5(5) . .
C1 N1 C2 109.3(5) . .
C1 N1 C4 126.1(5) . .
H18b C18 H18a 109.5 . .
H18c C18 H18a 109.5 . .
H18c C18 H18b 109.5 . .
C16 C18 H18a 109.5 . .
C16 C18 H18b 109.5 . .
C16 C18 H18c 109.5 . .
C8 C7 N2 118.1(5) . .
C12 C7 N2 118.2(5) . .
C12 C7 C8 123.6(5) . .
H9 C9 C8 119.7(3) . .
C10 C9 C8 120.5(6) . .
C10 C9 H9 119.7(4) . .
H14b C14 H14a 109.5 . .
H14c C14 H14a 109.5 . .
H14c C14 H14b 109.5 . .
C13 C14 H14a 109.5 . .
C13 C14 H14b 109.5 . .
C13 C14 H14c 109.5 . .
H10 C10 C9 119.5(4) . .
C11 C10 C9 121.0(5) . .
C11 C10 H10 119.5(3) . .
H2 C2 N1 126.2(3) . .
C3 C2 N1 107.7(5) . .
C3 C2 H2 126.2(4) . .
H11 C11 C10 119.8(3) . .
C12 C11 C10 120.4(5) . .
C12 C11 H11 119.8(3) . .
H17b C17 H17a 109.5 . .
H17c C17 H17a 109.5 . .
H17c C17 H17b 109.5 . .
C16 C17 H17a 109.5 . .
C16 C17 H17b 109.5 . .
C16 C17 H17c 109.5 . .
C2 C3 N2 107.4(5) . .
H3 C3 N2 126.3(3) . .
H3 C3 C2 126.3(4) . .
C11 C12 C7 117.7(5) . .
C13 C12 C7 123.2(5) . .
C13 C12 C11 119.0(5) . .
C18 C16 C8 111.5(5) . .
C17 C16 C8 108.6(5) . .
C17 C16 C18 109.9(6) . .
H16 C16 C8 108.9(3) . .
H16 C16 C18 108.9(4) . .
H16 C16 C17 108.9(4) . .
H4a C4 N1 103.8(17) . .
H4b C4 N1 103.8(17) . .
H4b C4 H4a 131(6) . .
C5 C4 N1 110.3(5) . .
C5 C4 H4a 103.8(18) . .
C5 C4 H4b 103.8(17) . .
O2 C5 O1 125.7(6) . .
C4 C5 O1 109.2(5) . .
C4 C5 O2 125.1(5) . .
C12 C13 C14 110.7(5) . .
H13 C13 C14 107.5(4) . .
H13 C13 C12 107.5(3) . .
C15 C13 C14 110.5(6) . .
C15 C13 C12 112.9(5) . .
C15 C13 H13 107.5(3) . .
N2 C1 Se1 125.3(4) . .
N1 C1 Se1 127.5(4) . .
N1 C1 N2 107.0(5) . .
H15a C15 C13 109.5 . .
H15b C15 C13 109.5 . .
H15b C15 H15a 109.5 . .
H15c C15 C13 109.5 . .
H15c C15 H15a 109.5 . .
H15c C15 H15b 109.5 . .
H6a C6 O1 109.5 . .
H6b C6 O1 109.5 . .
H6b C6 H6a 109.5 . .
H6c C6 O1 109.5 . .
H6c C6 H6a 109.5 . .
H6c C6 H6b 109.5 . .
O4 Cl1 O4 95.8(9) 14_656 .
O4 Cl1 O4 95.8(12) 15_566 .
O4 Cl1 O4 95.8(9) 15_566 14_656

loop_
_geom_bond_atom_site_label_1
_geom_bond_atom_site_label_2
_geom_bond_distance
_geom_bond_site_symmetry_2
Se1 Zn1 2.4635(6) .
Se1 C1 1.871(6) .
Cl2 O3 1.425(7) .
Cl2 O3 1.425(7) 83_566
Cl2 O3 1.425(7) 33_554
Cl2 O3 1.425(7) 58_664
O1 C5 1.341(7) .
O1 C6 1.467(10) .
O2 C5 1.191(8) .
N2 C7 1.457(7) .
N2 C3 1.384(7) .
N2 C1 1.352(7) .
C8 C7 1.408(8) .
C8 C9 1.396(8) .
C8 C16 1.529(7) .
N1 C2 1.374(8) .
N1 C4 1.429(7) .
N1 C1 1.339(7) .
C18 H18a 0.9800 .
C18 H18b 0.9800 .
C18 H18c 0.9800 .
C18 C16 1.544(9) .
C7 C12 1.389(7) .
C9 H9 0.9500 .
C9 C10 1.399(8) .
C14 H14a 0.9800 .
C14 H14b 0.9800 .
C14 H14c 0.9800 .
C14 C13 1.528(9) .
C10 H10 0.9500 .
C10 C11 1.379(9) .
C2 H2 0.9500 .
C2 C3 1.332(9) .
C11 H11 0.9500 .
C11 C12 1.396(8) .
C17 H17a 0.9800 .
C17 H17b 0.9800 .
C17 H17c 0.9800 .
C17 C16 1.557(9) .
C3 H3 0.9500 .
C12 C13 1.522(8) .
C16 H16 1.0000 .
C4 H4a 0.9900 .
C4 H4b 0.9900 .
C4 C5 1.523(8) .
C13 H13 1.0000 .
C13 C15 1.551(9) .
C15 H15a 0.9800 .
C15 H15b 0.9800 .
C15 H15c 0.9800 .
C6 H6a 0.9800 .
C6 H6b 0.9800 .
C6 H6c 0.9800 .
Cl1 O4 1.489(17) .
Cl1 O4 1.489(17) 14_656
Cl1 O4 1.489(17) 15_566
O5 O5 1.66(5) 15_566
O5 O5 1.66(10) 14_656
